data_7224568
loop_
_publ_author_name
'Solel, Ephrath'
'Singh, Mandeep'
'Reany, Ofer'
'Keinan, Ehud'

_publ_section_title
;
 Enhanced anion binding by heteroatom replacement in bambusurils.
;
_journal_issue 19
_journal_name_full 'Physical chemistry chemical physics : PCCP'
_journal_page_first 13180
_journal_page_last 13185
_journal_paper_doi 10.1039/c6cp00442c
_journal_volume 18
_journal_year 2016
_chemical_formula_moiety 'C9 H18 N5 O, C F3 O3 S'
_chemical_formula_sum 'C10 H18 F3 N5 O4 S'
_chemical_formula_weight 361.35
_chemical_name_common 'N-methyl iminium glycoluril triflate salt '
_chemical_name_systematic aza-glycoluril
_space_group_crystal_system monoclinic
_space_group_IT_number 14
_space_group_name_Hall '-P 2yn'
_space_group_name_H-M_alt 'P 1 21/n 1'
_symmetry_space_group_name_Hall '-P 2yn'
_symmetry_space_group_name_H-M 'P 1 21/n 1'
_atom_sites_solution_hydrogens mixed
_atom_sites_solution_primary direct
_atom_sites_solution_secondary difmap
_audit_creation_method SHELXL-2014/7
_audit_update_record
;
2015-05-10 deposited with the CCDC.
2016-03-09 downloaded from the CCDC.
;
_cell_angle_alpha 90
_cell_angle_beta 94.2250(10)
_cell_angle_gamma 90
_cell_formula_units_Z 4
_cell_length_a 6.56300(10)
_cell_length_b 14.3405(3)
_cell_length_c 15.7391(4)
_cell_measurement_reflns_used 11428
_cell_measurement_temperature 110(2)
_cell_measurement_theta_max 28.311
_cell_measurement_theta_min 1.924
_cell_volume 1477.29(5)
_computing_cell_refinement 'Saint, Bruker-AXS'
_computing_data_collection 'Apex2, Bruker-AXS'
_computing_data_reduction 'Saint, Bruker-AXS'
_computing_structure_refinement 'SHELXL-2014/7 (Sheldrick, 2014)'
_computing_structure_solution 'SHELXTL-2014 (Sheldrick, 2008)'
_diffrn_ambient_temperature 110(2)
_diffrn_detector_area_resol_mean 1.75
_diffrn_measured_fraction_theta_full 1.000
_diffrn_measured_fraction_theta_max 0.999
_diffrn_measurement_device_type 'ApexDuo, Bruker-AXS'
_diffrn_measurement_method '0.5 deg. \f and \w scans'
_diffrn_radiation_type MoK\a
_diffrn_radiation_wavelength 0.71073
_diffrn_reflns_av_R_equivalents 0.0181
_diffrn_reflns_av_unetI/netI 0.0169
_diffrn_reflns_Laue_measured_fraction_full 1.000
_diffrn_reflns_Laue_measured_fraction_max 0.999
_diffrn_reflns_limit_h_max 6
_diffrn_reflns_limit_h_min -8
_diffrn_reflns_limit_k_max 15
_diffrn_reflns_limit_k_min -19
_diffrn_reflns_limit_l_max 20
_diffrn_reflns_limit_l_min -20
_diffrn_reflns_number 11428
_diffrn_reflns_point_group_measured_fraction_full 1.000
_diffrn_reflns_point_group_measured_fraction_max 0.999
_diffrn_reflns_theta_full 25.242
_diffrn_reflns_theta_max 28.311
_diffrn_reflns_theta_min 1.924
_diffrn_source 'ImuS micro focus'
_exptl_absorpt_coefficient_mu 0.282
_exptl_absorpt_correction_T_max 0.945
_exptl_absorpt_correction_T_min 0.935
_exptl_absorpt_correction_type multi-scan
_exptl_absorpt_process_details 'Sadabs, Bruker-AXS'
_exptl_crystal_colour colorless
_exptl_crystal_density_diffrn 1.625
_exptl_crystal_description prism
_exptl_crystal_F_000 752
_exptl_crystal_size_max 0.400
_exptl_crystal_size_mid 0.200
_exptl_crystal_size_min 0.200
_refine_diff_density_max 0.427
_refine_diff_density_min -0.416
_refine_diff_density_rms 0.050
_refine_ls_extinction_method none
_refine_ls_goodness_of_fit_ref 1.046
_refine_ls_hydrogen_treatment mixed
_refine_ls_matrix_type full
_refine_ls_number_parameters 217
_refine_ls_number_reflns 3667
_refine_ls_number_restraints 0
_refine_ls_restrained_S_all 1.046
_refine_ls_R_factor_all 0.0307
_refine_ls_R_factor_gt 0.0289
_refine_ls_shift/su_max 0.002
_refine_ls_shift/su_mean 0.000
_refine_ls_structure_factor_coef Fsqd
_refine_ls_weighting_details 'w=1/[\s^2^(Fo^2^)+(0.0346P)^2^+0.8082P] where P=(Fo^2^+2Fc^2^)/3'
_refine_ls_weighting_scheme calc
_refine_ls_wR_factor_gt 0.0743
_refine_ls_wR_factor_ref 0.0756
_reflns_Friedel_coverage 0.000
_reflns_number_gt 3428
_reflns_number_total 3667
_reflns_threshold_expression 'I > 2\s(I)'
_cod_data_source_file c6cp00442c2.cif
_cod_data_source_block ro19
_cod_depositor_comments
;Adding full bibliography for 7224567--7224568.cif.

The following automatic conversions were performed:

'_atom_sites_solution_secondary' value 'diffmap' was changed to
'difmap'.

Automatic conversion script
Id: cif_fix_values 6452 2018-10-05 10:23:21Z andrius 
;
_cod_database_code 7224568
_shelx_shelxl_version_number 2014/7
_shelx_space_group_comment
;
The symmetry employed for this shelxl refinement is uniquely defined
by the following loop, which should always be used as a source of
symmetry information in preference to the above space-group names.
They are only intended as comments.
;
_shelx_estimated_absorpt_t_min 0.896
_shelx_estimated_absorpt_t_max 0.946

loop_
_space_group_symop_operation_xyz
'x, y, z'
'-x+1/2, y+1/2, -z+1/2'
'-x, -y, -z'
'x-1/2, -y-1/2, z-1/2'

loop_
_atom_site_label
_atom_site_type_symbol
_atom_site_fract_x
_atom_site_fract_y
_atom_site_fract_z
_atom_site_U_iso_or_equiv
_atom_site_adp_type
_atom_site_occupancy
_atom_site_site_symmetry_order
_atom_site_calc_flag
_atom_site_refinement_flags_posn
_atom_site_refinement_flags_adp
C1 C 1.06518(18) 0.14965(9) 1.13583(8) 0.0205(2) Uani 1 1 d . .
H1A H 1.2045 0.1259 1.1330 0.031 Uiso 1 1 calc R U
H1B H 0.9986 0.1169 1.1809 0.031 Uiso 1 1 calc R U
H1C H 1.0701 0.2166 1.1484 0.031 Uiso 1 1 calc R U
N2 N 0.95074(14) 0.13438(7) 1.05501(6) 0.0164(2) Uani 1 1 d . .
C3 C 0.73052(16) 0.12869(7) 1.04416(7) 0.0119(2) Uani 1 1 d . .
H3 H 0.6766 0.0755 1.0769 0.014 Uiso 1 1 calc R U
N4 N 0.62606(14) 0.21607(7) 1.06114(6) 0.01341(18) Uani 1 1 d . .
C5 C 0.61055(19) 0.24742(8) 1.14864(7) 0.0174(2) Uani 1 1 d . .
H5A H 0.4694 0.2660 1.1564 0.026 Uiso 1 1 calc R U
H5B H 0.7016 0.3008 1.1603 0.026 Uiso 1 1 calc R U
H5C H 0.6502 0.1965 1.1880 0.026 Uiso 1 1 calc R U
C6 C 0.55136(15) 0.25532(7) 0.98823(7) 0.0116(2) Uani 1 1 d . .
N7 N 0.44519(15) 0.33345(7) 0.97913(6) 0.01504(19) Uani 1 1 d . .
H7 H 0.411(2) 0.3486(11) 0.9300(11) 0.022(4) Uiso 1 1 d . .
C8 C 0.3851(2) 0.39802(9) 1.04491(8) 0.0238(3) Uani 1 1 d . .
H8A H 0.5056 0.4151 1.0822 0.036 Uiso 1 1 calc R U
H8B H 0.2841 0.3679 1.0787 0.036 Uiso 1 1 calc R U
H8C H 0.3255 0.4543 1.0179 0.036 Uiso 1 1 calc R U
N9 N 0.59805(14) 0.20498(6) 0.91971(6) 0.01227(18) Uani 1 1 d . .
C10 C 0.48084(17) 0.21359(8) 0.83747(7) 0.0156(2) Uani 1 1 d . .
H10A H 0.5010 0.2760 0.8141 0.023 Uiso 1 1 calc R U
H10B H 0.3355 0.2040 0.8451 0.023 Uiso 1 1 calc R U
H10C H 0.5275 0.1666 0.7981 0.023 Uiso 1 1 calc R U
C11 C 0.68919(16) 0.11521(7) 0.94702(7) 0.0119(2) Uani 1 1 d . .
H11 H 0.5945 0.0618 0.9331 0.014 Uiso 1 1 calc R U
N12 N 0.88956(14) 0.09881(7) 0.91842(6) 0.01497(19) Uani 1 1 d . .
C13 C 0.93086(18) 0.08700(8) 0.83005(7) 0.0182(2) Uani 1 1 d . .
H13A H 0.8279 0.0456 0.8019 0.027 Uiso 1 1 calc R U
H13B H 1.0668 0.0595 0.8268 0.027 Uiso 1 1 calc R U
H13C H 0.9259 0.1478 0.8016 0.027 Uiso 1 1 calc R U
C14 C 1.04109(16) 0.11447(8) 0.98148(7) 0.0136(2) Uani 1 1 d . .
O15 O 1.22534(12) 0.10900(6) 0.97416(6) 0.01902(18) Uani 1 1 d . .
S16 S 1.10024(4) 0.48079(2) 0.80674(2) 0.01293(8) Uani 1 1 d . .
O17 O 1.29477(13) 0.43705(8) 0.83006(6) 0.0289(2) Uani 1 1 d . .
O18 O 1.03693(13) 0.47501(6) 0.71721(5) 0.01932(18) Uani 1 1 d . .
O19 O 1.06910(16) 0.56994(6) 0.84549(6) 0.0281(2) Uani 1 1 d . .
C20 C 0.91986(17) 0.40445(8) 0.85620(7) 0.0161(2) Uani 1 1 d . .
F21 F 0.93530(15) 0.31737(6) 0.82749(6) 0.0385(2) Uani 1 1 d . .
F22 F 0.95284(12) 0.40226(6) 0.94049(5) 0.03002(19) Uani 1 1 d . .
F23 F 0.72823(11) 0.43199(6) 0.83831(5) 0.02620(18) Uani 1 1 d . .

loop_
_atom_site_aniso_label
_atom_site_aniso_U_11
_atom_site_aniso_U_22
_atom_site_aniso_U_33
_atom_site_aniso_U_23
_atom_site_aniso_U_13
_atom_site_aniso_U_12
C1 0.0174(5) 0.0272(6) 0.0160(5) 0.0003(5) -0.0039(4) -0.0002(5)
N2 0.0104(4) 0.0247(5) 0.0140(5) -0.0008(4) -0.0004(3) 0.0011(4)
C3 0.0108(5) 0.0121(5) 0.0128(5) 0.0007(4) 0.0016(4) -0.0002(4)
N4 0.0153(4) 0.0142(4) 0.0107(4) -0.0013(3) 0.0009(3) 0.0028(3)
C5 0.0254(6) 0.0168(5) 0.0103(5) -0.0008(4) 0.0029(4) 0.0001(4)
C6 0.0091(4) 0.0132(5) 0.0127(5) -0.0003(4) 0.0016(3) -0.0027(4)
N7 0.0171(4) 0.0149(4) 0.0131(4) 0.0005(3) 0.0005(3) 0.0030(4)
C8 0.0290(6) 0.0210(6) 0.0210(6) -0.0061(5) -0.0012(5) 0.0108(5)
N9 0.0132(4) 0.0130(4) 0.0106(4) -0.0004(3) 0.0005(3) 0.0008(3)
C10 0.0171(5) 0.0184(5) 0.0110(5) 0.0002(4) -0.0011(4) -0.0006(4)
C11 0.0110(5) 0.0120(5) 0.0128(5) -0.0003(4) 0.0019(4) -0.0004(4)
N12 0.0112(4) 0.0199(5) 0.0141(4) -0.0019(4) 0.0031(3) 0.0014(4)
C13 0.0188(5) 0.0203(5) 0.0161(5) -0.0051(4) 0.0059(4) -0.0012(4)
C14 0.0127(5) 0.0116(5) 0.0168(5) 0.0015(4) 0.0020(4) -0.0004(4)
O15 0.0108(4) 0.0219(4) 0.0248(4) 0.0007(3) 0.0035(3) -0.0004(3)
S16 0.01110(13) 0.01386(13) 0.01382(13) 0.00202(9) 0.00099(9) -0.00087(9)
O17 0.0112(4) 0.0443(6) 0.0313(5) 0.0190(4) 0.0021(3) 0.0041(4)
O18 0.0203(4) 0.0233(4) 0.0144(4) 0.0013(3) 0.0012(3) 0.0004(3)
O19 0.0395(6) 0.0184(4) 0.0275(5) -0.0074(4) 0.0104(4) -0.0085(4)
C20 0.0142(5) 0.0162(5) 0.0184(5) 0.0005(4) 0.0042(4) -0.0005(4)
F21 0.0497(5) 0.0145(4) 0.0554(6) -0.0046(4) 0.0319(5) -0.0071(4)
F22 0.0250(4) 0.0473(5) 0.0180(4) 0.0114(3) 0.0030(3) -0.0058(4)
F23 0.0107(3) 0.0398(5) 0.0282(4) 0.0027(3) 0.0026(3) -0.0019(3)

loop_
_atom_type_symbol
_atom_type_description
_atom_type_scat_dispersion_real
_atom_type_scat_dispersion_imag
_atom_type_scat_source
C C 0.0033 0.0016 'International Tables Vol C Tables 4.2.6.8 and 6.1.1.4'
H H 0.0000 0.0000 'International Tables Vol C Tables 4.2.6.8 and 6.1.1.4'
N N 0.0061 0.0033 'International Tables Vol C Tables 4.2.6.8 and 6.1.1.4'
O O 0.0106 0.0060 'International Tables Vol C Tables 4.2.6.8 and 6.1.1.4'
F F 0.0171 0.0103 'International Tables Vol C Tables 4.2.6.8 and 6.1.1.4'
S S 0.1246 0.1234 'International Tables Vol C Tables 4.2.6.8 and 6.1.1.4'

loop_
_geom_angle_atom_site_label_1
_geom_angle_atom_site_label_2
_geom_angle_atom_site_label_3
_geom_angle
N2 C1 H1A 109.5
N2 C1 H1B 109.5
H1A C1 H1B 109.5
N2 C1 H1C 109.5
H1A C1 H1C 109.5
H1B C1 H1C 109.5
C14 N2 C3 112.34(9)
C14 N2 C1 123.11(9)
C3 N2 C1 124.26(9)
N2 C3 N4 114.09(9)
N2 C3 C11 103.01(8)
N4 C3 C11 103.74(8)
N2 C3 H3 111.8
N4 C3 H3 111.8
C11 C3 H3 111.8
C6 N4 C5 129.27(10)
C6 N4 C3 110.54(9)
C5 N4 C3 120.17(9)
N4 C5 H5A 109.5
N4 C5 H5B 109.5
H5A C5 H5B 109.5
N4 C5 H5C 109.5
H5A C5 H5C 109.5
H5B C5 H5C 109.5
N7 C6 N4 127.33(10)
N7 C6 N9 121.00(10)
N4 C6 N9 111.67(9)
C6 N7 C8 128.80(10)
C6 N7 H7 115.7(11)
C8 N7 H7 115.5(11)
N7 C8 H8A 109.5
N7 C8 H8B 109.5
H8A C8 H8B 109.5
N7 C8 H8C 109.5
H8A C8 H8C 109.5
H8B C8 H8C 109.5
C6 N9 C10 121.74(9)
C6 N9 C11 110.22(9)
C10 N9 C11 120.61(9)
N9 C10 H10A 109.5
N9 C10 H10B 109.5
H10A C10 H10B 109.5
N9 C10 H10C 109.5
H10A C10 H10C 109.5
H10B C10 H10C 109.5
N12 C11 N9 114.37(9)
N12 C11 C3 103.41(8)
N9 C11 C3 102.58(8)
N12 C11 H11 111.9
N9 C11 H11 111.9
C3 C11 H11 111.9
C14 N12 C11 112.17(9)
C14 N12 C13 122.56(10)
C11 N12 C13 124.04(9)
N12 C13 H13A 109.5
N12 C13 H13B 109.5
H13A C13 H13B 109.5
N12 C13 H13C 109.5
H13A C13 H13C 109.5
H13B C13 H13C 109.5
O15 C14 N2 125.79(10)
O15 C14 N12 126.12(11)
N2 C14 N12 108.06(9)
O19 S16 O18 115.22(6)
O19 S16 O17 115.39(7)
O18 S16 O17 114.13(6)
O19 S16 C20 103.60(5)
O18 S16 C20 103.46(5)
O17 S16 C20 102.68(5)
F23 C20 F22 107.50(9)
F23 C20 F21 107.50(10)
F22 C20 F21 107.77(10)
F23 C20 S16 111.36(8)
F22 C20 S16 112.11(8)
F21 C20 S16 110.39(8)

loop_
_geom_bond_atom_site_label_1
_geom_bond_atom_site_label_2
_geom_bond_distance
C1 N2 1.4454(14)
C1 H1A 0.9800
C1 H1B 0.9800
C1 H1C 0.9800
N2 C14 1.3688(14)
N2 C3 1.4451(13)
C3 N4 1.4624(14)
C3 C11 1.5452(15)
C3 H3 1.0000
N4 C6 1.3382(14)
N4 C5 1.4594(14)
C5 H5A 0.9800
C5 H5B 0.9800
C5 H5C 0.9800
C6 N7 1.3217(14)
C6 N9 1.3517(14)
N7 C8 1.4646(15)
N7 H7 0.818(17)
C8 H8A 0.9800
C8 H8B 0.9800
C8 H8C 0.9800
N9 C10 1.4614(13)
N9 C11 1.4703(13)
C10 H10A 0.9800
C10 H10B 0.9800
C10 H10C 0.9800
C11 N12 1.4403(13)
C11 H11 1.0000
N12 C14 1.3709(14)
N12 C13 1.4465(14)
C13 H13A 0.9800
C13 H13B 0.9800
C13 H13C 0.9800
C14 O15 1.2256(13)
S16 O19 1.4375(9)
S16 O18 1.4418(9)
S16 O17 1.4454(9)
S16 C20 1.8282(12)
C20 F23 1.3285(13)
C20 F22 1.3287(14)
C20 F21 1.3345(14)

loop_
_geom_torsion_atom_site_label_1
_geom_torsion_atom_site_label_2
_geom_torsion_atom_site_label_3
_geom_torsion_atom_site_label_4
_geom_torsion
C14 N2 C3 N4 -119.53(10)
C1 N2 C3 N4 66.56(14)
C14 N2 C3 C11 -7.80(12)
C1 N2 C3 C11 178.29(10)
N2 C3 N4 C6 105.91(10)
C11 C3 N4 C6 -5.39(11)
N2 C3 N4 C5 -75.66(12)
C11 C3 N4 C5 173.04(9)
C5 N4 C6 N7 0.40(19)
C3 N4 C6 N7 178.64(10)
C5 N4 C6 N9 180.00(10)
C3 N4 C6 N9 -1.76(12)
N4 C6 N7 C8 1.33(19)
N9 C6 N7 C8 -178.23(11)
N7 C6 N9 C10 -21.66(15)
N4 C6 N9 C10 158.71(9)
N7 C6 N9 C11 -171.64(9)
N4 C6 N9 C11 8.73(12)
C6 N9 C11 N12 -122.55(10)
C10 N9 C11 N12 87.07(12)
C6 N9 C11 C3 -11.33(11)
C10 N9 C11 C3 -161.70(9)
N2 C3 C11 N12 9.67(11)
N4 C3 C11 N12 128.87(9)
N2 C3 C11 N9 -109.52(9)
N4 C3 C11 N9 9.67(10)
N9 C11 N12 C14 101.66(11)
C3 C11 N12 C14 -9.06(12)
N9 C11 N12 C13 -65.87(14)
C3 C11 N12 C13 -176.59(10)
C3 N2 C14 O15 -175.56(11)
C1 N2 C14 O15 -1.57(19)
C3 N2 C14 N12 2.52(13)
C1 N2 C14 N12 176.51(10)
C11 N12 C14 O15 -177.36(11)
C13 N12 C14 O15 -9.62(18)
C11 N12 C14 N2 4.57(13)
C13 N12 C14 N2 172.31(10)
O19 S16 C20 F23 62.21(10)
O18 S16 C20 F23 -58.37(9)
O17 S16 C20 F23 -177.36(8)
O19 S16 C20 F22 -58.29(10)
O18 S16 C20 F22 -178.87(8)
O17 S16 C20 F22 62.14(10)
O19 S16 C20 F21 -178.45(9)
O18 S16 C20 F21 60.97(10)
O17 S16 C20 F21 -58.02(10)
